data_8107116
loop_
_publ_author_name
'Hu, Yong-Jun'
'Zhu, Ling'
'An, Zhe'
'Zhou, Tian'

_publ_section_title
;
 Crystal structure of bis(biphenyl-2,2&#x2032;-dicarboxylato-\k2
 O:O&#x2032;)-bis(1-cyclopropyl-6-fluoro-4-oxo-7-(1-piperazinyl)-1,4-dihydroquinoline-3-carboxylato-\k2
 O,O&#x2032;)dizinc(II)2.5 hydrate, C62H57N6Zn2O16.5F2
;
_journal_issue 4
_journal_name_full 'Zeitschrift f\"ur Kristallographie - New Crystal Structures'
_journal_page_first 1111
_journal_page_last 1113
_journal_paper_doi 10.1515/ncrs-2016-0080
_journal_volume 231
_journal_year 2016
_chemical_formula_moiety 'C62 H52 F2 N6 O14 Zn2, 2.5(H2 O)'
_chemical_formula_sum 'C62 H57 F2 N6 O16.5 Zn2'
_chemical_formula_weight 1318.88
_space_group_crystal_system triclinic
_space_group_IT_number 2
_space_group_name_Hall '-P 1'
_space_group_name_H-M_alt 'P -1'
_atom_sites_solution_hydrogens geom
_atom_sites_solution_primary direct
_atom_sites_solution_secondary difmap
_cell_angle_alpha 112.473(3)
_cell_angle_beta 105.835(4)
_cell_angle_gamma 91.309(4)
_cell_formula_units_Z 1
_cell_length_a 10.026(4)
_cell_length_b 12.064(4)
_cell_length_c 13.385(5)
_cell_measurement_reflns_used 8785
_cell_measurement_temperature 100(2)
_cell_measurement_theta_max 27.720
_cell_measurement_theta_min 2.300
_cell_volume 1424.5(9)
_computing_cell_refinement 'SAINT v8.34A (Bruker, 2013)'
_computing_data_reduction 'SAINT v8.34A (Bruker, 2013)'
_computing_molecular_graphics 'Olex2 (Dolomanov et al., 2009)'
_computing_publication_material 'Olex2 (Dolomanov et al., 2009)'
_computing_structure_refinement 'XL (Sheldrick, 2008)'
_computing_structure_solution
;
Superflip (Palatinus & Chapuis, 2007;Palatinus & van der Lee, 2008;
Palatinus et al., 2012)
;
_diffrn_ambient_temperature 100(2)
_diffrn_measured_fraction_theta_full 0.997
_diffrn_measured_fraction_theta_max 0.997
_diffrn_measurement_device_type 'CCD area detector'
_diffrn_measurement_method 'phi and omega scans'
_diffrn_radiation_monochromator graphite
_diffrn_radiation_type MoK\a
_diffrn_radiation_wavelength 0.71073
_diffrn_reflns_av_R_equivalents 0.0142
_diffrn_reflns_av_unetI/netI 0.0164
_diffrn_reflns_limit_h_max 11
_diffrn_reflns_limit_h_min -11
_diffrn_reflns_limit_k_max 14
_diffrn_reflns_limit_k_min -14
_diffrn_reflns_limit_l_max 15
_diffrn_reflns_limit_l_min -15
_diffrn_reflns_number 11392
_diffrn_reflns_theta_full 25.01
_diffrn_reflns_theta_max 25.01
_diffrn_reflns_theta_min 2.61
_diffrn_source 'fine-focus sealed tube'
_exptl_absorpt_coefficient_mu 0.929
_exptl_absorpt_correction_T_max 0.8361
_exptl_absorpt_correction_T_min 0.8361
_exptl_absorpt_correction_type multi-scan
_exptl_absorpt_process_details sadsbs
_exptl_crystal_density_diffrn 1.538
_exptl_crystal_density_method 'not measured'
_exptl_crystal_description block
_exptl_crystal_F_000 681
_exptl_crystal_size_max 0.24
_exptl_crystal_size_mid 0.21
_exptl_crystal_size_min 0.19
_refine_diff_density_max 0.257
_refine_diff_density_min -0.242
_refine_diff_density_rms 0.047
_refine_ls_extinction_method none
_refine_ls_goodness_of_fit_ref 1.089
_refine_ls_hydrogen_treatment constr
_refine_ls_matrix_type full
_refine_ls_number_parameters 406
_refine_ls_number_reflns 4995
_refine_ls_number_restraints 0
_refine_ls_restrained_S_all 1.089
_refine_ls_R_factor_all 0.0290
_refine_ls_R_factor_gt 0.0266
_refine_ls_shift/su_max 0.001
_refine_ls_shift/su_mean 0.000
_refine_ls_structure_factor_coef Fsqd
_refine_ls_weighting_details 'calc w=1/[\s^2^(Fo^2^)+(0.0338P)^2^+0.6381P] where P=(Fo^2^+2Fc^2^)/3'
_refine_ls_weighting_scheme calc
_refine_ls_wR_factor_gt 0.0694
_refine_ls_wR_factor_ref 0.0707
_reflns_number_gt 4645
_reflns_number_total 4995
_reflns_threshold_expression >2sigma(I)
_cod_data_source_file suppl_ncrs-2016-0080_suppl.cif
_cod_data_source_block a
_cod_original_cell_volume 1424.4(9)
_cod_original_formula_sum 'C62 H57 F2 N6 O16.50 Zn2'
_cod_database_code 8107116
_olex2_refinement_description
;
1. Fixed Uiso
 At 1.2 times of:
  All C(H) groups, All C(H,H) groups, All N(H,H) groups
 At 1.5 times of:
  All O(H,H) groups
2. Others
 Fixed Sof: O9(0.25) H9A(0.25) H9B(0.25)
3.a Riding coordinates:
 O8(H8A,H8B), O9(H9A,H9B)
3.b Ternary CH refined with riding coordinates:
 C4(H4)
3.c Secondary CH2 refined with riding coordinates:
 N3(H3A,H3B), C17(H17A,H17B), C14(H14A,H14B), C16(H16A,H16B), C5(H5A,H5B),
 C15(H15A,H15B), C6(H6A,H6B)
3.d Aromatic/amide H refined with riding coordinates:
 C3(H3), C10(H10), C13(H13), C26(H26), C29(H29), C20(H20), C28(H28), C23(H23),
 C27(H27), C21(H21), C22(H22)
;
_olex2_submission_special_instructions 'No special instructions were received'

loop_
_space_group_symop_id
_space_group_symop_operation_xyz
1 'x, y, z'
2 '-x, -y, -z'

loop_
_atom_site_label
_atom_site_type_symbol
_atom_site_fract_x
_atom_site_fract_y
_atom_site_fract_z
_atom_site_U_iso_or_equiv
_atom_site_adp_type
_atom_site_occupancy
_atom_site_calc_flag
_atom_site_disorder_assembly
_atom_site_disorder_group
_atom_site_refinement_flags_posn
Zn1 Zn 0.30329(2) 0.821458(17) 0.308707(16) 0.03077(8) Uani 1 d . . .
F1 F 0.38499(14) 0.36177(11) -0.14962(11) 0.0579(4) Uani 1 d . . .
O1 O 0.26558(14) 0.67334(11) 0.16512(10) 0.0366(3) Uani 1 d . . .
O2 O 0.13728(13) 0.78109(11) 0.34279(10) 0.0364(3) Uani 1 d . . .
O4 O 0.47284(15) 0.79303(17) 0.39991(14) 0.0592(4) Uani 1 d . . .
O7 O 0.34880(17) 0.94095(13) 0.25689(14) 0.0526(4) Uani 1 d . . .
O5 O 0.41183(17) 0.77971(15) 0.54231(12) 0.0553(4) Uani 1 d . . .
N1 N 0.00863(15) 0.36159(12) 0.08186(12) 0.0268(3) Uani 1 d . . .
O3 O -0.01587(18) 0.65017(13) 0.34816(13) 0.0549(4) Uani 1 d . . .
N2 N 0.22660(16) 0.14514(13) -0.20959(12) 0.0329(3) Uani 1 d . . .
O6 O 0.77815(19) 0.93254(14) 0.65841(16) 0.0638(5) Uani 1 d . . .
N3 N 0.22768(16) -0.07527(13) -0.39387(12) 0.0315(3) Uani 1 d . . .
H3A H 0.1342 -0.0990 -0.4344 0.038 Uiso 1 calc . . R
H3B H 0.2771 -0.1325 -0.4300 0.038 Uiso 1 calc . . R
O8 O 0.03333(17) 0.19102(17) 0.44614(15) 0.0741(6) Uani 1 d . . .
H8A H 0.1067 0.1772 0.4230 0.111 Uiso 1 d . . R
H8B H 0.0562 0.2523 0.5118 0.111 Uiso 1 d . . R
C2 C 0.09000(17) 0.57267(15) 0.20450(13) 0.0263(3) Uani 1 d . . .
C9 C 0.10293(17) 0.35929(15) 0.02125(13) 0.0256(3) Uani 1 d . . .
C8 C 0.18884(17) 0.46751(15) 0.05126(13) 0.0262(3) Uani 1 d . . .
C3 C 0.00474(18) 0.46509(15) 0.16739(14) 0.0280(4) Uani 1 d . . .
H3 H -0.0624 0.4638 0.2053 0.034 Uiso 1 calc . . R
C7 C 0.18536(17) 0.57882(15) 0.14439(13) 0.0262(3) Uani 1 d . . .
C10 C 0.11009(18) 0.25238(15) -0.06828(14) 0.0291(4) Uani 1 d . . .
H10 H 0.0498 0.1803 -0.0883 0.035 Uiso 1 calc . . R
C11 C 0.20408(18) 0.25077(16) -0.12774(14) 0.0308(4) Uani 1 d . . .
C1 C 0.06898(18) 0.67497(16) 0.30580(15) 0.0311(4) Uani 1 d . . .
C4 C -0.09302(18) 0.25478(15) 0.04652(15) 0.0316(4) Uani 1 d . . .
H4 H -0.1671 0.2330 -0.0279 0.038 Uiso 1 calc . . R
C18 C 0.48672(19) 0.75909(16) 0.48037(15) 0.0326(4) Uani 1 d . . .
C25 C 0.63621(18) 0.74714(16) 0.70810(16) 0.0345(4) Uani 1 d . . .
C30 C 0.65166(18) 0.87447(16) 0.76301(15) 0.0317(4) Uani 1 d . . .
C24 C 0.66684(19) 0.67753(16) 0.59983(17) 0.0358(4) Uani 1 d . . .
C19 C 0.60201(18) 0.68378(15) 0.49558(16) 0.0329(4) Uani 1 d . . .
C13 C 0.28260(19) 0.46613(16) -0.01066(15) 0.0328(4) Uani 1 d . . .
H13 H 0.3417 0.5382 0.0075 0.039 Uiso 1 calc . . R
C12 C 0.28828(19) 0.36192(17) -0.09600(15) 0.0355(4) Uani 1 d . . .
C17 C 0.1733(2) 0.02918(16) -0.21437(15) 0.0358(4) Uani 1 d . . .
H17A H 0.0714 0.0092 -0.2544 0.043 Uiso 1 calc . . R
H17B H 0.1888 0.0337 -0.1365 0.043 Uiso 1 calc . . R
C31 C 0.69956(19) 0.95858(15) 0.71629(15) 0.0325(4) Uani 1 d . . .
C14 C 0.2024(2) 0.14110(17) -0.32483(16) 0.0394(4) Uani 1 d . . .
H14A H 0.2387 0.2208 -0.3195 0.047 Uiso 1 calc . . R
H14B H 0.1006 0.1243 -0.3649 0.047 Uiso 1 calc . . R
C16 C 0.2498(2) -0.06821(17) -0.27717(16) 0.0390(4) Uani 1 d . . .
H16A H 0.3512 -0.0492 -0.2354 0.047 Uiso 1 calc . . R
H16B H 0.2147 -0.1476 -0.2810 0.047 Uiso 1 calc . . R
C5 C -0.1382(2) 0.22927(19) 0.13355(19) 0.0477(5) Uani 1 d . . .
H5A H -0.2373 0.1953 0.1135 0.057 Uiso 1 calc . . R
H5B H -0.0952 0.2851 0.2141 0.057 Uiso 1 calc . . R
C26 C 0.5907(2) 0.6794(2) 0.76030(19) 0.0508(5) Uani 1 d . . .
H26 H 0.5797 0.5935 0.7246 0.061 Uiso 1 calc . . R
C29 C 0.6212(2) 0.92704(19) 0.86541(16) 0.0417(4) Uani 1 d . . .
H29 H 0.6310 1.0128 0.9021 0.050 Uiso 1 calc . . R
C20 C 0.6381(2) 0.61105(19) 0.4001(2) 0.0507(5) Uani 1 d . . .
H20 H 0.5963 0.6163 0.3296 0.061 Uiso 1 calc . . R
C15 C 0.2744(2) 0.04421(17) -0.39129(17) 0.0403(4) Uani 1 d . . .
H15A H 0.2520 0.0392 -0.4698 0.048 Uiso 1 calc . . R
H15B H 0.3772 0.0654 -0.3558 0.048 Uiso 1 calc . . R
C28 C 0.5772(2) 0.8569(2) 0.91479(19) 0.0540(6) Uani 1 d . . .
H28 H 0.5580 0.8943 0.9850 0.065 Uiso 1 calc . . R
C6 C -0.0473(2) 0.15064(19) 0.0742(2) 0.0494(5) Uani 1 d . . .
H6A H 0.0519 0.1578 0.1179 0.059 Uiso 1 calc . . R
H6B H -0.0903 0.0680 0.0173 0.059 Uiso 1 calc . . R
C23 C 0.7629(2) 0.5958(2) 0.6022(2) 0.0581(6) Uani 1 d . . .
H23 H 0.8072 0.5905 0.6724 0.070 Uiso 1 calc . . R
C27 C 0.5615(3) 0.7326(2) 0.8614(2) 0.0601(7) Uani 1 d . . .
H27 H 0.5305 0.6838 0.8942 0.072 Uiso 1 calc . . R
C21 C 0.7345(3) 0.5309(2) 0.4065(3) 0.0707(8) Uani 1 d . . .
H21 H 0.7576 0.4817 0.3406 0.085 Uiso 1 calc . . R
C22 C 0.7958(3) 0.5228(2) 0.5074(3) 0.0755(9) Uani 1 d . . .
H22 H 0.8605 0.4673 0.5119 0.091 Uiso 1 calc . . R
O9 O 0.5504(15) 0.2242(15) -0.0719(12) 0.161(6) Uani 0.25 d . . .
H9A H 0.6227 0.2619 -0.0756 0.242 Uiso 0.25 d . . R
H9B H 0.4750 0.2513 -0.0982 0.242 Uiso 0.25 d . . R

loop_
_atom_site_aniso_label
_atom_site_aniso_U_11
_atom_site_aniso_U_22
_atom_site_aniso_U_33
_atom_site_aniso_U_23
_atom_site_aniso_U_13
_atom_site_aniso_U_12
Zn1 0.03604(13) 0.02624(12) 0.02646(12) 0.00749(9) 0.00886(9) 0.00174(8)
F1 0.0638(8) 0.0476(7) 0.0558(8) -0.0030(6) 0.0446(7) -0.0104(6)
O1 0.0465(7) 0.0260(6) 0.0340(7) 0.0037(5) 0.0204(6) -0.0040(5)
O2 0.0403(7) 0.0285(6) 0.0337(7) 0.0016(5) 0.0171(6) 0.0030(5)
O4 0.0390(8) 0.0918(13) 0.0615(10) 0.0557(10) 0.0028(7) -0.0013(8)
O7 0.0695(10) 0.0336(8) 0.0735(10) 0.0292(7) 0.0389(9) 0.0190(7)
O5 0.0613(9) 0.0742(11) 0.0398(8) 0.0257(8) 0.0234(7) 0.0437(8)
N1 0.0307(7) 0.0239(7) 0.0271(7) 0.0090(6) 0.0126(6) 0.0036(6)
O3 0.0764(11) 0.0362(8) 0.0589(9) 0.0059(7) 0.0511(9) 0.0026(7)
N2 0.0433(9) 0.0263(7) 0.0271(8) 0.0042(6) 0.0173(7) 0.0035(6)
O6 0.0811(12) 0.0379(8) 0.0924(13) 0.0243(8) 0.0598(11) 0.0104(8)
N3 0.0340(8) 0.0288(8) 0.0291(8) 0.0051(6) 0.0151(6) 0.0076(6)
O8 0.0532(10) 0.0720(12) 0.0597(10) -0.0172(9) 0.0263(8) -0.0215(9)
C2 0.0316(9) 0.0250(8) 0.0233(8) 0.0093(7) 0.0102(7) 0.0076(7)
C9 0.0276(8) 0.0257(8) 0.0233(8) 0.0090(7) 0.0090(7) 0.0047(7)
C8 0.0303(8) 0.0258(8) 0.0217(8) 0.0080(7) 0.0087(7) 0.0042(7)
C3 0.0322(9) 0.0279(9) 0.0277(9) 0.0114(7) 0.0146(7) 0.0079(7)
C7 0.0297(8) 0.0249(8) 0.0223(8) 0.0086(7) 0.0067(7) 0.0048(7)
C10 0.0319(9) 0.0246(8) 0.0269(8) 0.0060(7) 0.0097(7) 0.0017(7)
C11 0.0343(9) 0.0281(9) 0.0254(8) 0.0051(7) 0.0103(7) 0.0044(7)
C1 0.0357(9) 0.0290(9) 0.0291(9) 0.0092(7) 0.0143(7) 0.0085(7)
C4 0.0318(9) 0.0277(9) 0.0344(9) 0.0101(7) 0.0126(7) -0.0003(7)
C18 0.0349(9) 0.0265(9) 0.0288(9) 0.0086(7) 0.0020(7) -0.0016(7)
C25 0.0311(9) 0.0322(9) 0.0377(10) 0.0192(8) -0.0008(7) 0.0018(7)
C30 0.0274(9) 0.0317(9) 0.0328(9) 0.0148(8) 0.0017(7) 0.0026(7)
C24 0.0313(9) 0.0242(9) 0.0490(11) 0.0151(8) 0.0074(8) 0.0026(7)
C19 0.0317(9) 0.0240(8) 0.0393(10) 0.0074(7) 0.0137(8) -0.0011(7)
C13 0.0357(9) 0.0284(9) 0.0311(9) 0.0067(7) 0.0139(8) -0.0018(7)
C12 0.0378(10) 0.0356(10) 0.0314(9) 0.0056(8) 0.0199(8) 0.0000(8)
C17 0.0490(11) 0.0298(9) 0.0296(9) 0.0082(8) 0.0194(8) 0.0048(8)
C31 0.0333(9) 0.0248(9) 0.0336(9) 0.0089(7) 0.0060(8) 0.0002(7)
C14 0.0585(12) 0.0306(9) 0.0322(10) 0.0105(8) 0.0216(9) 0.0091(9)
C16 0.0527(12) 0.0344(10) 0.0326(10) 0.0128(8) 0.0175(9) 0.0138(9)
C5 0.0613(13) 0.0384(11) 0.0472(12) 0.0158(9) 0.0257(10) -0.0054(9)
C26 0.0564(13) 0.0424(12) 0.0539(13) 0.0305(11) 0.0020(10) -0.0033(10)
C29 0.0401(10) 0.0456(11) 0.0331(10) 0.0147(9) 0.0038(8) 0.0015(9)
C20 0.0528(13) 0.0407(11) 0.0529(13) 0.0057(10) 0.0275(11) -0.0049(10)
C15 0.0529(12) 0.0339(10) 0.0375(10) 0.0097(8) 0.0258(9) 0.0052(9)
C28 0.0525(13) 0.0760(17) 0.0362(11) 0.0291(11) 0.0090(10) 0.0040(12)
C6 0.0507(12) 0.0330(10) 0.0666(14) 0.0235(10) 0.0161(11) 0.0033(9)
C23 0.0456(12) 0.0401(12) 0.0866(18) 0.0293(12) 0.0112(12) 0.0145(10)
C27 0.0628(15) 0.0745(17) 0.0547(14) 0.0468(14) 0.0068(11) -0.0053(12)
C21 0.0634(16) 0.0398(13) 0.102(2) 0.0005(14) 0.0555(17) 0.0073(11)
C22 0.0556(15) 0.0433(14) 0.125(3) 0.0243(16) 0.0369(17) 0.0231(12)
O9 0.151(12) 0.226(16) 0.168(13) 0.126(13) 0.074(10) 0.042(11)

loop_
_atom_type_symbol
_atom_type_description
_atom_type_scat_dispersion_real
_atom_type_scat_dispersion_imag
_atom_type_scat_source
C C 0.0033 0.0016 'International Tables Vol C Tables 4.2.6.8 and 6.1.1.4'
H H 0.0000 0.0000 'International Tables Vol C Tables 4.2.6.8 and 6.1.1.4'
F F 0.0171 0.0103 'International Tables Vol C Tables 4.2.6.8 and 6.1.1.4'
N N 0.0061 0.0033 'International Tables Vol C Tables 4.2.6.8 and 6.1.1.4'
O O 0.0106 0.0060 'International Tables Vol C Tables 4.2.6.8 and 6.1.1.4'
Zn Zn 0.2839 1.4301 'International Tables Vol C Tables 4.2.6.8 and 6.1.1.4'

loop_
_geom_angle_atom_site_label_1
_geom_angle_atom_site_label_2
_geom_angle_atom_site_label_3
_geom_angle
_geom_angle_site_symmetry_1
_geom_angle_site_symmetry_3
O2 Zn1 O1 94.76(5) . .
O4 Zn1 O1 100.65(7) . .
O4 Zn1 O2 113.16(6) . .
O7 Zn1 O1 99.51(7) . .
O7 Zn1 O2 131.63(6) . .
O7 Zn1 O4 109.15(7) . .
C7 O1 Zn1 122.28(11) . .
C1 O2 Zn1 126.31(11) . .
C18 O4 Zn1 127.77(13) . .
C31 O7 Zn1 121.28(13) 2_676 .
C9 N1 C4 120.12(13) . .
C3 N1 C9 119.74(14) . .
C3 N1 C4 119.95(14) . .
C11 N2 C17 117.79(14) . .
C11 N2 C14 117.13(15) . .
C17 N2 C14 110.89(14) . .
H3A N3 H3B 108.0 . .
C16 N3 H3A 109.4 . .
C16 N3 H3B 109.4 . .
C16 N3 C15 110.95(14) . .
C15 N3 H3A 109.4 . .
C15 N3 H3B 109.4 . .
H8A O8 H8B 109.5 . .
C3 C2 C7 118.29(15) . .
C3 C2 C1 115.10(15) . .
C7 C2 C1 126.59(15) . .
N1 C9 C8 118.01(14) . .
N1 C9 C10 121.14(15) . .
C8 C9 C10 120.84(15) . .
C9 C8 C7 122.10(15) . .
C9 C8 C13 118.25(15) . .
C13 C8 C7 119.65(15) . .
N1 C3 C2 125.28(15) . .
N1 C3 H3 117.4 . .
C2 C3 H3 117.4 . .
O1 C7 C2 125.45(15) . .
O1 C7 C8 118.08(15) . .
C2 C7 C8 116.47(15) . .
C9 C10 H10 119.6 . .
C11 C10 C9 120.79(16) . .
C11 C10 H10 119.6 . .
N2 C11 C12 119.34(15) . .
C10 C11 N2 123.58(16) . .
C10 C11 C12 116.89(15) . .
O2 C1 C2 120.03(15) . .
O3 C1 O2 123.33(16) . .
O3 C1 C2 116.64(16) . .
N1 C4 H4 115.4 . .
N1 C4 C5 119.50(16) . .
N1 C4 C6 119.75(16) . .
C5 C4 H4 115.4 . .
C5 C4 C6 60.07(14) . .
C6 C4 H4 115.4 . .
O4 C18 C19 115.62(17) . .
O5 C18 O4 125.19(18) . .
O5 C18 C19 119.14(16) . .
C30 C25 C24 125.76(17) . .
C26 C25 C30 117.55(19) . .
C26 C25 C24 116.67(18) . .
C25 C30 C31 123.20(17) . .
C29 C30 C25 119.32(17) . .
C29 C30 C31 117.48(17) . .
C19 C24 C25 125.05(16) . .
C23 C24 C25 116.98(19) . .
C23 C24 C19 117.9(2) . .
C24 C19 C18 122.53(16) . .
C20 C19 C18 118.28(19) . .
C20 C19 C24 119.03(19) . .
C8 C13 H13 120.1 . .
C12 C13 C8 119.84(16) . .
C12 C13 H13 120.1 . .
F1 C12 C11 118.05(15) . .
C13 C12 F1 118.46(16) . .
C13 C12 C11 123.37(16) . .
N2 C17 H17A 110.0 . .
N2 C17 H17B 110.0 . .
N2 C17 C16 108.66(15) . .
H17A C17 H17B 108.3 . .
C16 C17 H17A 110.0 . .
C16 C17 H17B 110.0 . .
O7 C31 C30 114.31(16) 2_676 .
O6 C31 O7 123.02(18) . 2_676
O6 C31 C30 122.68(17) . .
N2 C14 H14A 109.5 . .
N2 C14 H14B 109.5 . .
N2 C14 C15 110.74(16) . .
H14A C14 H14B 108.1 . .
C15 C14 H14A 109.5 . .
C15 C14 H14B 109.5 . .
N3 C16 C17 110.36(15) . .
N3 C16 H16A 109.6 . .
N3 C16 H16B 109.6 . .
C17 C16 H16A 109.6 . .
C17 C16 H16B 109.6 . .
H16A C16 H16B 108.1 . .
C4 C5 H5A 117.8 . .
C4 C5 H5B 117.8 . .
C4 C5 C6 59.99(13) . .
H5A C5 H5B 114.9 . .
C6 C5 H5A 117.8 . .
C6 C5 H5B 117.8 . .
C25 C26 H26 118.8 . .
C27 C26 C25 122.4(2) . .
C27 C26 H26 118.8 . .
C30 C29 H29 119.3 . .
C28 C29 C30 121.4(2) . .
C28 C29 H29 119.3 . .
C19 C20 H20 119.5 . .
C21 C20 C19 121.1(2) . .
C21 C20 H20 119.5 . .
N3 C15 C14 110.20(15) . .
N3 C15 H15A 109.6 . .
N3 C15 H15B 109.6 . .
C14 C15 H15A 109.6 . .
C14 C15 H15B 109.6 . .
H15A C15 H15B 108.1 . .
C29 C28 H28 120.3 . .
C27 C28 C29 119.5(2) . .
C27 C28 H28 120.3 . .
C4 C6 C5 59.93(13) . .
C4 C6 H6A 117.8 . .
C4 C6 H6B 117.8 . .
C5 C6 H6A 117.8 . .
C5 C6 H6B 117.8 . .
H6A C6 H6B 114.9 . .
C24 C23 H23 118.7 . .
C22 C23 C24 122.7(3) . .
C22 C23 H23 118.7 . .
C26 C27 C28 119.8(2) . .
C26 C27 H27 120.1 . .
C28 C27 H27 120.1 . .
C20 C21 H21 120.0 . .
C22 C21 C20 120.1(2) . .
C22 C21 H21 120.0 . .
C23 C22 H22 120.4 . .
C21 C22 C23 119.2(2) . .
C21 C22 H22 120.4 . .
H9A O9 H9B 109.5 . .

loop_
_geom_bond_atom_site_label_1
_geom_bond_atom_site_label_2
_geom_bond_distance
_geom_bond_site_symmetry_2
Zn1 O1 1.9941(13) .
Zn1 O2 1.9397(14) .
Zn1 O4 1.9265(15) .
Zn1 O7 1.9168(15) .
F1 C12 1.354(2) .
O1 C7 1.272(2) .
O2 C1 1.282(2) .
O4 C18 1.267(2) .
O7 C31 1.274(2) 2_676
O5 C18 1.226(2) .
N1 C9 1.398(2) .
N1 C3 1.343(2) .
N1 C4 1.461(2) .
O3 C1 1.231(2) .
N2 C11 1.399(2) .
N2 C17 1.458(2) .
N2 C14 1.476(2) .
O6 C31 1.216(2) .
N3 H3A 0.9200 .
N3 H3B 0.9200 .
N3 C16 1.485(2) .
N3 C15 1.490(2) .
O8 H8A 0.8699 .
O8 H8B 0.8701 .
C2 C3 1.374(2) .
C2 C7 1.424(2) .
C2 C1 1.515(2) .
C9 C8 1.402(2) .
C9 C10 1.405(2) .
C8 C7 1.451(2) .
C8 C13 1.409(2) .
C3 H3 0.9500 .
C10 H10 0.9500 .
C10 C11 1.386(2) .
C11 C12 1.417(3) .
C4 H4 1.0000 .
C4 C5 1.487(3) .
C4 C6 1.488(3) .
C18 C19 1.505(3) .
C25 C30 1.410(3) .
C25 C24 1.491(3) .
C25 C26 1.399(3) .
C30 C31 1.509(3) .
C30 C29 1.395(3) .
C24 C19 1.401(3) .
C24 C23 1.397(3) .
C19 C20 1.394(3) .
C13 H13 0.9500 .
C13 C12 1.353(3) .
C17 H17A 0.9900 .
C17 H17B 0.9900 .
C17 C16 1.521(2) .
C31 O7 1.274(2) 2_676
C14 H14A 0.9900 .
C14 H14B 0.9900 .
C14 C15 1.508(3) .
C16 H16A 0.9900 .
C16 H16B 0.9900 .
C5 H5A 0.9900 .
C5 H5B 0.9900 .
C5 C6 1.489(3) .
C26 H26 0.9500 .
C26 C27 1.375(4) .
C29 H29 0.9500 .
C29 C28 1.385(3) .
C20 H20 0.9500 .
C20 C21 1.392(4) .
C15 H15A 0.9900 .
C15 H15B 0.9900 .
C28 H28 0.9500 .
C28 C27 1.375(4) .
C6 H6A 0.9900 .
C6 H6B 0.9900 .
C23 H23 0.9500 .
C23 C22 1.372(4) .
C27 H27 0.9500 .
C21 H21 0.9500 .
C21 C22 1.363(4) .
C22 H22 0.9500 .
O9 H9A 0.8698 .
O9 H9B 0.8699 .

loop_
_geom_torsion_atom_site_label_1
_geom_torsion_atom_site_label_2
_geom_torsion_atom_site_label_3
_geom_torsion_atom_site_label_4
_geom_torsion
_geom_torsion_site_symmetry_1
_geom_torsion_site_symmetry_2
_geom_torsion_site_symmetry_3
_geom_torsion_site_symmetry_4
Zn1 O1 C7 C2 14.4(2) . . . .
Zn1 O1 C7 C8 -166.29(11) . . . .
Zn1 O2 C1 O3 163.71(15) . . . .
Zn1 O2 C1 C2 -16.7(2) . . . .
Zn1 O4 C18 O5 -28.5(3) . . . .
Zn1 O4 C18 C19 149.10(15) . . . .
O1 Zn1 O2 C1 22.55(15) . . . .
O1 Zn1 O4 C18 -104.26(19) . . . .
O1 Zn1 O7 C31 136.21(16) . . . 2_676
O2 Zn1 O1 C7 -20.65(14) . . . .
O2 Zn1 O4 C18 -4.3(2) . . . .
O2 Zn1 O7 C31 31.0(2) . . . 2_676
O4 Zn1 O1 C7 94.01(14) . . . .
O4 Zn1 O2 C1 -81.19(16) . . . .
O4 Zn1 O7 C31 -118.92(16) . . . 2_676
O4 C18 C19 C24 155.03(18) . . . .
O4 C18 C19 C20 -29.7(2) . . . .
O7 Zn1 O1 C7 -154.27(14) . . . .
O7 Zn1 O2 C1 129.76(15) . . . .
O7 Zn1 O4 C18 151.66(18) . . . .
O5 C18 C19 C24 -27.2(3) . . . .
O5 C18 C19 C20 148.09(19) . . . .
N1 C9 C8 C7 2.0(2) . . . .
N1 C9 C8 C13 -179.07(15) . . . .
N1 C9 C10 C11 -179.83(15) . . . .
N1 C4 C5 C6 -109.40(19) . . . .
N1 C4 C6 C5 109.00(19) . . . .
N2 C11 C12 F1 2.1(3) . . . .
N2 C11 C12 C13 -173.83(18) . . . .
N2 C17 C16 N3 -59.3(2) . . . .
N2 C14 C15 N3 55.6(2) . . . .
C9 N1 C3 C2 -1.7(3) . . . .
C9 N1 C4 C5 148.01(17) . . . .
C9 N1 C4 C6 77.7(2) . . . .
C9 C8 C7 O1 -179.17(15) . . . .
C9 C8 C7 C2 0.2(2) . . . .
C9 C8 C13 C12 -0.4(3) . . . .
C9 C10 C11 N2 173.19(16) . . . .
C9 C10 C11 C12 -1.8(3) . . . .
C8 C9 C10 C11 1.2(3) . . . .
C8 C13 C12 F1 -176.26(17) . . . .
C8 C13 C12 C11 -0.3(3) . . . .
C3 N1 C9 C8 -1.3(2) . . . .
C3 N1 C9 C10 179.68(15) . . . .
C3 N1 C4 C5 -37.0(2) . . . .
C3 N1 C4 C6 -107.3(2) . . . .
C3 C2 C7 O1 176.33(16) . . . .
C3 C2 C7 C8 -3.0(2) . . . .
C3 C2 C1 O2 -175.78(16) . . . .
C3 C2 C1 O3 3.8(2) . . . .
C7 C2 C3 N1 3.9(3) . . . .
C7 C2 C1 O2 2.7(3) . . . .
C7 C2 C1 O3 -177.76(17) . . . .
C7 C8 C13 C12 178.60(17) . . . .
C10 C9 C8 C7 -179.02(15) . . . .
C10 C9 C8 C13 -0.1(2) . . . .
C10 C11 C12 F1 177.35(16) . . . .
C10 C11 C12 C13 1.4(3) . . . .
C11 N2 C17 C16 -160.62(16) . . . .
C11 N2 C14 C15 161.23(16) . . . .
C1 C2 C3 N1 -177.52(15) . . . .
C1 C2 C7 O1 -2.1(3) . . . .
C1 C2 C7 C8 178.64(15) . . . .
C4 N1 C9 C8 173.69(15) . . . .
C4 N1 C9 C10 -5.3(2) . . . .
C4 N1 C3 C2 -176.69(16) . . . .
C18 C19 C20 C21 -173.94(18) . . . .
C25 C30 C31 O7 150.29(18) . . . 2_676
C25 C30 C31 O6 -30.0(3) . . . .
C25 C30 C29 C28 0.5(3) . . . .
C25 C24 C19 C18 -3.0(3) . . . .
C25 C24 C19 C20 -178.28(17) . . . .
C25 C24 C23 C22 177.3(2) . . . .
C25 C26 C27 C28 -0.2(4) . . . .
C30 C25 C24 C19 -59.7(3) . . . .
C30 C25 C24 C23 123.5(2) . . . .
C30 C25 C26 C27 0.0(3) . . . .
C30 C29 C28 C27 -0.7(3) . . . .
C24 C25 C30 C31 1.4(3) . . . .
C24 C25 C30 C29 -178.82(17) . . . .
C24 C25 C26 C27 178.8(2) . . . .
C24 C19 C20 C21 1.5(3) . . . .
C24 C23 C22 C21 1.0(4) . . . .
C19 C24 C23 C22 0.3(3) . . . .
C19 C20 C21 C22 -0.3(4) . . . .
C13 C8 C7 O1 1.9(2) . . . .
C13 C8 C7 C2 -178.76(15) . . . .
C17 N2 C11 C10 -14.3(3) . . . .
C17 N2 C11 C12 160.54(17) . . . .
C17 N2 C14 C15 -59.6(2) . . . .
C31 C30 C29 C28 -179.73(18) . . . .
C14 N2 C11 C10 121.97(19) . . . .
C14 N2 C11 C12 -63.2(2) . . . .
C14 N2 C17 C16 60.5(2) . . . .
C16 N3 C15 C14 -54.9(2) . . . .
C26 C25 C30 C31 -179.89(17) . . . .
C26 C25 C30 C29 -0.1(3) . . . .
C26 C25 C24 C19 121.6(2) . . . .
C26 C25 C24 C23 -55.2(2) . . . .
C29 C30 C31 O7 -29.5(2) . . . 2_676
C29 C30 C31 O6 150.2(2) . . . .
C29 C28 C27 C26 0.6(3) . . . .
C20 C21 C22 C23 -1.0(4) . . . .
C15 N3 C16 C17 57.1(2) . . . .
C23 C24 C19 C18 173.76(17) . . . .
C23 C24 C19 C20 -1.5(3) . . . .
